data_7057527
loop_
_publ_author_name
'Chen, Chen'
'He, Xiao-Tong'
'Hong, Dan-Li'
'Wang, Jing-Wen'
'Luo, Yang-Hui'
'Sun, Bai-Wang'

_publ_section_title
;
 Tuning the crystal structures of metal-tetraphenylporphines via a
 magnetic field
;
_journal_issue 15
_journal_name_full 'New Journal of Chemistry'
_journal_page_first 12570
_journal_paper_doi 10.1039/C8NJ01882K
_journal_volume 42
_journal_year 2018
_chemical_formula_sum 'C44 H28 Cu N4'
_chemical_formula_weight 676.24
_chemical_name_systematic
; 
 tetragonal 
;
_space_group_IT_number 122
_space_group_name_Hall 'I -4 2bw'
_space_group_name_H-M_alt 'I -4 2 d'
_symmetry_cell_setting tetragonal
_symmetry_space_group_name_Hall 'I -4 2bw'
_symmetry_space_group_name_H-M 'I -4 2 d'
_atom_sites_solution_hydrogens geom
_atom_sites_solution_primary direct
_atom_sites_solution_secondary difmap
_audit_creation_method SHELXL-97
_audit_update_record
;
2018-03-14 deposited with the CCDC.
2018-06-19 downloaded from the CCDC.
;
_cell_angle_alpha 90.00
_cell_angle_beta 90.00
_cell_angle_gamma 90.00
_cell_formula_units_Z 4
_cell_length_a 15.0099(2)
_cell_length_b 15.0099(2)
_cell_length_c 13.6593(5)
_cell_measurement_reflns_used 2234
_cell_measurement_temperature 295.00(10)
_cell_measurement_theta_max 73.1230
_cell_measurement_theta_min 4.3700
_cell_volume 3077.40(13)
_computing_structure_refinement 'SHELXL-97 (Sheldrick, 1997)'
_computing_structure_solution 'SHELXS-97 (Sheldrick, 1990)'
_diffrn_ambient_temperature 295.00(10)
_diffrn_measured_fraction_theta_full 0.992
_diffrn_measured_fraction_theta_max 0.992
_diffrn_measurement_device_type 'SuperNova, Dual, Cu at zero, AtlasS2'
_diffrn_measurement_method '\w scans'
_diffrn_radiation_monochromator graphite
_diffrn_radiation_source 'fine-focus sealed tube'
_diffrn_radiation_type CuK\a
_diffrn_radiation_wavelength 1.54178
_diffrn_reflns_av_R_equivalents 0.0179
_diffrn_reflns_av_sigmaI/netI 0.0227
_diffrn_reflns_limit_h_max 15
_diffrn_reflns_limit_h_min -12
_diffrn_reflns_limit_k_max 18
_diffrn_reflns_limit_k_min -8
_diffrn_reflns_limit_l_max 14
_diffrn_reflns_limit_l_min -16
_diffrn_reflns_number 2895
_diffrn_reflns_theta_full 73.17
_diffrn_reflns_theta_max 73.17
_diffrn_reflns_theta_min 4.38
_exptl_absorpt_coefficient_mu 1.317
_exptl_crystal_colour purple
_exptl_crystal_density_diffrn 1.460
_exptl_crystal_density_method 'not measured'
_exptl_crystal_description block
_exptl_crystal_F_000 1396
_refine_diff_density_max 0.309
_refine_diff_density_min -0.492
_refine_diff_density_rms 0.062
_refine_ls_abs_structure_details 'Flack H D (1983), Acta Cryst. A39, 876-881'
_refine_ls_abs_structure_Flack 0.99(6)
_refine_ls_extinction_method none
_refine_ls_goodness_of_fit_ref 1.081
_refine_ls_hydrogen_treatment mixed
_refine_ls_matrix_type full
_refine_ls_number_parameters 111
_refine_ls_number_reflns 1372
_refine_ls_number_restraints 0
_refine_ls_restrained_S_all 1.081
_refine_ls_R_factor_all 0.0417
_refine_ls_R_factor_gt 0.0409
_refine_ls_shift/su_max 0.000
_refine_ls_shift/su_mean 0.000
_refine_ls_structure_factor_coef Fsqd
_refine_ls_weighting_details 'calc w=1/[\s^2^(Fo^2^)+(0.0540P)^2^+7.5502P] where P=(Fo^2^+2Fc^2^)/3'
_refine_ls_weighting_scheme calc
_refine_ls_wR_factor_gt 0.1073
_refine_ls_wR_factor_ref 0.1079
_reflns_number_gt 1338
_reflns_number_total 1372
_reflns_threshold_expression >2sigma(I)
_cod_data_source_file c8nj01882k2.cif
_cod_data_source_block cc-31
_cod_depositor_comments 'Adding full bibliography for 7057526--7057527.cif.'
_cod_database_code 7057527

loop_
_symmetry_equiv_pos_as_xyz
'x, y, z'
'-x, -y, z'
'y, -x, -z'
'-y, x, -z'
'-x+1/2, y, -z+3/4'
'x+1/2, -y, -z+3/4'
'-y+1/2, -x, z+3/4'
'y+1/2, x, z+3/4'
'x+1/2, y+1/2, z+1/2'
'-x+1/2, -y+1/2, z+1/2'
'y+1/2, -x+1/2, -z+1/2'
'-y+1/2, x+1/2, -z+1/2'
'-x+1, y+1/2, -z+5/4'
'x+1, -y+1/2, -z+5/4'
'-y+1, -x+1/2, z+5/4'
'y+1, x+1/2, z+5/4'

loop_
_atom_site_label
_atom_site_type_symbol
_atom_site_fract_x
_atom_site_fract_y
_atom_site_fract_z
_atom_site_U_iso_or_equiv
_atom_site_adp_type
_atom_site_occupancy
_atom_site_symmetry_multiplicity
_atom_site_calc_flag
_atom_site_refinement_flags
Cu1 Cu 0.5000 0.5000 0.0000 0.0169(2) Uani 1 4 d S
N1 N 0.38584(15) 0.43354(16) -0.0036(2) 0.0170(5) Uani 1 1 d .
C2 C 0.2822(2) 0.31972(19) -0.0062(3) 0.0228(7) Uani 1 1 d .
H2 H 0.2578 0.2632 -0.0136 0.027 Uiso 1 1 calc R
C6 C 0.1880(2) 0.58207(19) 0.0555(3) 0.0192(7) Uani 1 1 d .
C3 C 0.2377(2) 0.3952(2) 0.0164(3) 0.0231(7) Uani 1 1 d .
H3 H 0.1771 0.4001 0.0294 0.028 Uiso 1 1 calc R
C8 C 0.0348(2) 0.6111(2) 0.0099(3) 0.0251(7) Uani 1 1 d .
H8 H -0.0090 0.6146 -0.0381 0.030 Uiso 1 1 calc R
C4 C 0.30207(19) 0.4668(2) 0.0165(3) 0.0191(7) Uani 1 1 d .
C9 C 0.0152(2) 0.6328(2) 0.1060(3) 0.0254(7) Uani 1 1 d .
H9 H -0.0427 0.6485 0.1233 0.031 Uiso 1 1 calc R
C7 C 0.1210(2) 0.5841(2) -0.0146(3) 0.0265(7) Uani 1 1 d .
H7 H 0.1338 0.5672 -0.0786 0.032 Uiso 1 1 calc R
C11 C 0.1675(2) 0.6049(2) 0.1514(2) 0.0205(6) Uani 1 1 d .
H11 H 0.2116 0.6028 0.1992 0.025 Uiso 1 1 calc R
C5 C 0.2814(2) 0.5571(2) 0.0298(2) 0.0175(6) Uani 1 1 d .
C10 C 0.0813(2) 0.6309(2) 0.1764(3) 0.0282(8) Uani 1 1 d .
H10 H 0.0683 0.6471 0.2405 0.034 Uiso 1 1 calc R
C1 C 0.3753(2) 0.3437(2) -0.0168(2) 0.0201(7) Uani 1 1 d .

loop_
_atom_site_aniso_label
_atom_site_aniso_U_11
_atom_site_aniso_U_22
_atom_site_aniso_U_33
_atom_site_aniso_U_23
_atom_site_aniso_U_13
_atom_site_aniso_U_12
Cu1 0.0136(3) 0.0136(3) 0.0233(4) 0.000 0.000 0.000
N1 0.0115(10) 0.0145(11) 0.0249(12) -0.0003(12) 0.0025(12) -0.0004(8)
C2 0.0209(14) 0.0164(13) 0.0313(17) -0.0013(15) 0.0003(16) -0.0042(11)
C6 0.0162(14) 0.0117(13) 0.0297(17) 0.0023(12) 0.0014(13) 0.0007(11)
C3 0.0153(14) 0.0209(14) 0.0332(18) 0.0006(15) 0.0016(14) -0.0020(12)
C8 0.0161(13) 0.0313(16) 0.0278(16) 0.0023(16) -0.0056(14) 0.0018(12)
C4 0.0147(13) 0.0201(14) 0.0224(17) 0.0015(13) 0.0005(13) -0.0003(11)
C9 0.0176(18) 0.0233(15) 0.0354(17) 0.0002(14) 0.0046(14) 0.0020(12)
C7 0.0213(15) 0.0343(18) 0.0241(17) 0.0007(15) -0.0002(14) 0.0041(14)
C11 0.0155(14) 0.0221(15) 0.0238(15) 0.0026(14) -0.0024(12) -0.0005(12)
C5 0.0137(13) 0.0194(15) 0.0193(14) 0.0018(12) 0.0008(12) -0.0006(11)
C10 0.0235(17) 0.0319(19) 0.0293(18) -0.0019(15) 0.0050(15) 0.0033(15)
C1 0.0188(14) 0.0209(15) 0.0206(16) 0.0015(13) -0.0019(13) -0.0022(12)

loop_
_atom_type_symbol
_atom_type_description
_atom_type_scat_dispersion_real
_atom_type_scat_dispersion_imag
_atom_type_scat_source
C C 0.0181 0.0091 'International Tables Vol C Tables 4.2.6.8 and 6.1.1.4'
H H 0.0000 0.0000 'International Tables Vol C Tables 4.2.6.8 and 6.1.1.4'
N N 0.0311 0.0180 'International Tables Vol C Tables 4.2.6.8 and 6.1.1.4'
Cu Cu -1.9646 0.5888 'International Tables Vol C Tables 4.2.6.8 and 6.1.1.4'

loop_
_geom_angle_atom_site_label_1
_geom_angle_atom_site_label_2
_geom_angle_atom_site_label_3
_geom_angle
_geom_angle_site_symmetry_1
_geom_angle_site_symmetry_3
N1 Cu1 N1 90.037(5) 2_665 4_655
N1 Cu1 N1 90.036(4) 2_665 3_565
N1 Cu1 N1 177.12(17) 4_655 3_565
N1 Cu1 N1 177.12(17) 2_665 .
N1 Cu1 N1 90.036(4) 4_655 .
N1 Cu1 N1 90.035(5) 3_565 .
C1 N1 C4 106.1(2) . .
C1 N1 Cu1 126.77(19) . .
C4 N1 Cu1 126.86(19) . .
C3 C2 C1 106.9(3) . .
C11 C6 C7 119.0(3) . .
C11 C6 C5 119.5(3) . .
C7 C6 C5 121.5(3) . .
C2 C3 C4 107.1(3) . .
C9 C8 C7 119.5(3) . .
N1 C4 C5 125.2(3) . .
N1 C4 C3 109.8(3) . .
C5 C4 C3 124.8(3) . .
C10 C9 C8 120.1(3) . .
C6 C7 C8 120.8(3) . .
C6 C11 C10 120.4(3) . .
C1 C5 C4 122.7(3) 3_565 .
C1 C5 C6 118.5(3) 3_565 .
C4 C5 C6 118.8(3) . .
C9 C10 C11 120.1(3) . .
N1 C1 C5 126.4(3) . 4_655
N1 C1 C2 110.1(3) . .
C5 C1 C2 123.3(3) 4_655 .

loop_
_geom_bond_atom_site_label_1
_geom_bond_atom_site_label_2
_geom_bond_distance
_geom_bond_site_symmetry_2
Cu1 N1 1.983(2) 2_665
Cu1 N1 1.983(2) 4_655
Cu1 N1 1.983(2) 3_565
Cu1 N1 1.983(2) .
N1 C1 1.370(4) .
N1 C4 1.381(4) .
C2 C3 1.351(4) .
C2 C1 1.449(4) .
C6 C11 1.387(5) .
C6 C7 1.388(5) .
C6 C5 1.494(4) .
C3 C4 1.445(4) .
C8 C9 1.385(5) .
C8 C7 1.397(5) .
C4 C5 1.402(4) .
C9 C10 1.382(5) .
C11 C10 1.394(5) .
C5 C1 1.392(4) 3_565
C1 C5 1.392(4) 4_655
